data_7115412
loop_
_publ_author_name
'Pavol Ondrisek'
'Rino Schwenk'
'Jan Cvengros'

_publ_section_title
;
 Synthesis of enantiomerically pure Troger's base derivatives via chiral
 disulfoxides
;
_journal_name_full Chem.Commun.
_journal_page_first 9168
_journal_paper_doi 10.1039/C4cc03963G
_journal_volume 50
_journal_year 2014
_chemical_absolute_configuration syn
_chemical_formula_moiety 'C31 H30 N2 O2 S2, C H2 Cl2'
_chemical_formula_sum 'C32 H32 Cl2 N2 O2 S2'
_chemical_formula_weight 611.62
_chemical_melting_point ?
_chemical_name_systematic
; 
 ? 
;
_space_group_IT_number 4
_symmetry_cell_setting monoclinic
_symmetry_Int_Tables_number 4
_symmetry_space_group_name_Hall 'P 2yb'
_symmetry_space_group_name_H-M 'P 1 21 1'
_atom_sites_solution_hydrogens geom
_atom_sites_solution_primary direct
_atom_sites_solution_secondary difmap
_audit_creation_method SHELXL-97
_cell_angle_alpha 90.00
_cell_angle_beta 105.8790(10)
_cell_angle_gamma 90.00
_cell_formula_units_Z 2
_cell_length_a 12.46120(10)
_cell_length_b 9.16060(10)
_cell_length_c 13.5717(2)
_cell_measurement_reflns_used 9974
_cell_measurement_temperature 100(2)
_cell_measurement_theta_max 30.66
_cell_measurement_theta_min 2.60
_cell_volume 1490.12(3)
_computing_cell_refinement 'Bruker SAINT'
_computing_data_collection 'Bruker APEX2'
_computing_data_reduction 'Bruker SAINT'
_computing_molecular_graphics 'Bruker SHELXTL'
_computing_publication_material 'Bruker SHELXTL'
_computing_structure_refinement 'SHELXL-97 (Sheldrick, 1997)'
_computing_structure_solution 'SHELXS-97 (Sheldrick, 1990)'
_diffrn_ambient_temperature 100(2)
_diffrn_measured_fraction_theta_full 1.000
_diffrn_measured_fraction_theta_max 1.000
_diffrn_measurement_device_type 'CCD area detector'
_diffrn_measurement_method 'phi and omega scans'
_diffrn_radiation_monochromator graphite
_diffrn_radiation_source 'sealed tube'
_diffrn_radiation_type MoK\a
_diffrn_radiation_wavelength 0.71073
_diffrn_reflns_av_R_equivalents 0.0462
_diffrn_reflns_av_sigmaI/netI 0.0422
_diffrn_reflns_limit_h_max 16
_diffrn_reflns_limit_h_min -17
_diffrn_reflns_limit_k_max 12
_diffrn_reflns_limit_k_min -12
_diffrn_reflns_limit_l_max 18
_diffrn_reflns_limit_l_min -18
_diffrn_reflns_number 18948
_diffrn_reflns_theta_full 29.13
_diffrn_reflns_theta_max 29.13
_diffrn_reflns_theta_min 1.56
_exptl_absorpt_coefficient_mu 0.391
_exptl_absorpt_correction_type none
_exptl_crystal_colour colourless
_exptl_crystal_density_diffrn 1.363
_exptl_crystal_density_meas ?
_exptl_crystal_density_method 'not measured'
_exptl_crystal_description cube
_exptl_crystal_F_000 640
_exptl_crystal_recrystallization_method 'dichloromethane / pentane'
_exptl_crystal_size_max 0.26
_exptl_crystal_size_mid 0.21
_exptl_crystal_size_min 0.19
_refine_diff_density_max 0.392
_refine_diff_density_min -0.416
_refine_diff_density_rms 0.051
_refine_ls_abs_structure_details 'Flack H D (1983), Acta Cryst. A39, 876-881'
_refine_ls_abs_structure_Flack -0.03(3)
_refine_ls_extinction_method none
_refine_ls_goodness_of_fit_ref 1.034
_refine_ls_hydrogen_treatment constr
_refine_ls_matrix_type full
_refine_ls_number_parameters 365
_refine_ls_number_reflns 7597
_refine_ls_number_restraints 1
_refine_ls_restrained_S_all 1.034
_refine_ls_R_factor_all 0.0362
_refine_ls_R_factor_gt 0.0323
_refine_ls_shift/su_max 0.020
_refine_ls_shift/su_mean 0.000
_refine_ls_structure_factor_coef Fsqd
_refine_ls_weighting_details 'calc w=1/[\s^2^(Fo^2^)+(0.0489P)^2^+0.0029P] where P=(Fo^2^+2Fc^2^)/3'
_refine_ls_weighting_scheme calc
_refine_ls_wR_factor_gt 0.0782
_refine_ls_wR_factor_ref 0.0806
_reflns_number_gt 7078
_reflns_number_total 7597
_reflns_threshold_expression >2sigma(I)
_cod_data_source_file c4cc03963g2.cif
_cod_data_source_block jc191
_cod_depositor_comments
;
The following automatic conversions were performed:

'_chemical_melting_point' value 'not measured' was changed to '?' -
the value is undefined or not given.

Automatic conversion script
Id: cif_fix_values 2827 2014-09-09 07:05:25Z andrius 

The following automatic conversions were performed:

'_exptl_crystal_density_meas' value 'not measured' was changed to '?'
- the value is perceived as not measured.

Automatic conversion script
Id: cif_fix_values 3008 2015-01-20 13:52:24Z robertas 
;
_cod_original_sg_symbol_H-M P2(1)
_cod_database_code 7115412

loop_
_symmetry_equiv_pos_as_xyz
'x, y, z'
'-x, y+1/2, -z'

loop_
_atom_site_label
_atom_site_type_symbol
_atom_site_fract_x
_atom_site_fract_y
_atom_site_fract_z
_atom_site_U_iso_or_equiv
_atom_site_adp_type
_atom_site_occupancy
_atom_site_symmetry_multiplicity
_atom_site_calc_flag
_atom_site_refinement_flags
S1 S 0.39028(3) 0.41671(4) 0.52378(3) 0.01573(8) Uani 1 1 d .
S2 S 0.26248(3) 0.05569(5) -0.05685(3) 0.01782(9) Uani 1 1 d .
O1 O 0.46748(10) 0.49231(16) 0.61342(8) 0.0229(3) Uani 1 1 d .
O2 O 0.18266(10) 0.03430(16) -0.16113(9) 0.0253(3) Uani 1 1 d .
N1 N 0.33270(11) 0.15161(15) 0.16477(9) 0.0142(3) Uani 1 1 d .
N2 N 0.30860(10) 0.27193(16) 0.31780(9) 0.0143(3) Uani 1 1 d .
C1 C 0.45748(12) 0.42696(19) 0.42217(10) 0.0141(3) Uani 1 1 d .
C2 C 0.55822(13) 0.49888(18) 0.44004(11) 0.0146(3) Uani 1 1 d .
H2 H 0.5842 0.5575 0.4996 0.017 Uiso 1 1 calc R
C3 C 0.62230(13) 0.48539(19) 0.37015(11) 0.0148(3) Uani 1 1 d .
C4 C 0.58326(12) 0.39315(18) 0.28622(11) 0.0140(3) Uani 1 1 d .
H4 H 0.6275 0.3798 0.2399 0.017 Uiso 1 1 calc R
C5 C 0.48164(13) 0.31983(18) 0.26779(11) 0.0141(3) Uani 1 1 d .
C6 C 0.44740(12) 0.21011(19) 0.18125(11) 0.0150(3) Uani 1 1 d .
H6A H 0.4530 0.2571 0.1171 0.018 Uiso 1 1 calc R
H6B H 0.5007 0.1276 0.1958 0.018 Uiso 1 1 calc R
C7 C 0.24827(13) 0.24205(18) 0.10067(11) 0.0144(3) Uani 1 1 d .
C8 C 0.21387(13) 0.21638(19) -0.00557(11) 0.0158(3) Uani 1 1 d .
C9 C 0.12805(14) 0.2963(2) -0.06862(12) 0.0212(3) Uani 1 1 d .
H9 H 0.1062 0.2777 -0.1402 0.025 Uiso 1 1 calc R
C10 C 0.07342(14) 0.4038(2) -0.02836(12) 0.0223(4) Uani 1 1 d .
C11 C 0.10476(13) 0.4258(2) 0.07793(12) 0.0197(3) Uani 1 1 d .
H11 H 0.0663 0.4962 0.1068 0.024 Uiso 1 1 calc R
C12 C 0.19154(13) 0.34591(19) 0.14182(11) 0.0148(3) Uani 1 1 d .
C13 C 0.21679(13) 0.3648(2) 0.25741(11) 0.0166(3) Uani 1 1 d .
H13A H 0.2360 0.4683 0.2746 0.020 Uiso 1 1 calc R
H13B H 0.1484 0.3425 0.2782 0.020 Uiso 1 1 calc R
C14 C 0.41591(12) 0.34114(18) 0.33479(11) 0.0138(3) Uani 1 1 d .
C15 C 0.30883(13) 0.13231(18) 0.26414(11) 0.0157(3) Uani 1 1 d .
H15A H 0.3657 0.0670 0.3076 0.019 Uiso 1 1 calc R
H15B H 0.2351 0.0848 0.2532 0.019 Uiso 1 1 calc R
C16 C 0.73259(13) 0.5633(2) 0.38867(12) 0.0202(3) Uani 1 1 d .
H16A H 0.7865 0.5198 0.4479 0.030 Uiso 1 1 calc R
H16B H 0.7227 0.6668 0.4021 0.030 Uiso 1 1 calc R
H16C H 0.7603 0.5539 0.3280 0.030 Uiso 1 1 calc R
C17 C -0.02066(17) 0.4918(3) -0.09566(14) 0.0358(5) Uani 1 1 d .
H17A H 0.0101 0.5707 -0.1284 0.054 Uiso 1 1 calc R
H17B H -0.0659 0.5335 -0.0539 0.054 Uiso 1 1 calc R
H17C H -0.0673 0.4284 -0.1484 0.054 Uiso 1 1 calc R
C18 C 0.27549(13) 0.53728(19) 0.47502(11) 0.0158(3) Uani 1 1 d .
C19 C 0.16972(14) 0.4814(2) 0.46649(12) 0.0188(3) Uani 1 1 d .
H19 H 0.1608 0.3838 0.4867 0.023 Uiso 1 1 calc R
C20 C 0.07692(14) 0.5701(2) 0.42798(12) 0.0194(3) Uani 1 1 d .
H20 H 0.0043 0.5320 0.4211 0.023 Uiso 1 1 calc R
C21 C 0.08920(14) 0.7133(2) 0.39960(12) 0.0208(3) Uani 1 1 d .
C22 C 0.19666(15) 0.7676(2) 0.41052(13) 0.0233(4) Uani 1 1 d .
H22 H 0.2059 0.8657 0.3915 0.028 Uiso 1 1 calc R
C23 C 0.28974(14) 0.6809(2) 0.44858(12) 0.0209(3) Uani 1 1 d .
H23 H 0.3625 0.7192 0.4565 0.025 Uiso 1 1 calc R
C24 C 0.38795(14) 0.12261(19) -0.08009(11) 0.0165(3) Uani 1 1 d .
C25 C 0.48767(14) 0.0519(2) -0.03416(11) 0.0198(3) Uani 1 1 d .
H25 H 0.4896 -0.0239 0.0141 0.024 Uiso 1 1 calc R
C26 C 0.58504(15) 0.0922(2) -0.05895(12) 0.0220(3) Uani 1 1 d .
H26 H 0.6534 0.0445 -0.0270 0.026 Uiso 1 1 calc R
C27 C 0.58241(14) 0.2023(2) -0.13035(13) 0.0208(3) Uani 1 1 d .
C28 C 0.48117(15) 0.2724(2) -0.17662(12) 0.0208(3) Uani 1 1 d .
H28 H 0.4787 0.3470 -0.2258 0.025 Uiso 1 1 calc R
C29 C 0.38478(14) 0.23347(19) -0.15120(12) 0.0184(3) Uani 1 1 d .
H29 H 0.3166 0.2822 -0.1821 0.022 Uiso 1 1 calc R
C30 C -0.01238(15) 0.8085(2) 0.35997(13) 0.0262(4) Uani 1 1 d .
H30A H -0.0774 0.7470 0.3299 0.039 Uiso 1 1 calc R
H30B H 0.0001 0.8751 0.3077 0.039 Uiso 1 1 calc R
H30C H -0.0258 0.8653 0.4166 0.039 Uiso 1 1 calc R
C31 C 0.68693(17) 0.2462(2) -0.15935(16) 0.0311(4) Uani 1 1 d .
H31A H 0.7500 0.1872 -0.1205 0.047 Uiso 1 1 calc R
H31B H 0.7026 0.3497 -0.1435 0.047 Uiso 1 1 calc R
H31C H 0.6759 0.2301 -0.2328 0.047 Uiso 1 1 calc R
Cl1 Cl 0.77294(5) 0.09034(7) 0.21832(5) 0.05219(17) Uani 1 1 d .
Cl2 Cl 0.98486(4) 0.19990(5) 0.34811(3) 0.02858(10) Uani 1 1 d .
C32 C 0.83947(15) 0.2315(2) 0.30042(14) 0.0261(4) Uani 1 1 d .
H32A H 0.8061 0.2393 0.3586 0.031 Uiso 1 1 calc R
H32B H 0.8270 0.3252 0.2628 0.031 Uiso 1 1 calc R

loop_
_atom_site_aniso_label
_atom_site_aniso_U_11
_atom_site_aniso_U_22
_atom_site_aniso_U_33
_atom_site_aniso_U_23
_atom_site_aniso_U_13
_atom_site_aniso_U_12
S1 0.01573(18) 0.0190(2) 0.01271(15) -0.00036(14) 0.00428(13) -0.00317(15)
S2 0.02116(19) 0.0180(2) 0.01433(16) -0.00250(14) 0.00488(14) -0.00143(16)
O1 0.0198(6) 0.0341(8) 0.0137(5) -0.0050(5) 0.0030(4) -0.0072(5)
O2 0.0260(6) 0.0316(8) 0.0166(5) -0.0082(5) 0.0030(5) -0.0062(6)
N1 0.0139(6) 0.0143(7) 0.0130(6) -0.0004(5) 0.0014(5) -0.0004(5)
N2 0.0131(6) 0.0148(7) 0.0139(6) -0.0009(5) 0.0020(5) -0.0013(5)
C1 0.0138(7) 0.0157(8) 0.0129(6) 0.0011(6) 0.0039(5) 0.0007(6)
C2 0.0157(7) 0.0137(7) 0.0135(7) -0.0005(6) 0.0028(5) -0.0016(6)
C3 0.0130(7) 0.0142(8) 0.0165(7) 0.0014(6) 0.0030(5) -0.0010(6)
C4 0.0129(7) 0.0147(8) 0.0144(6) 0.0015(5) 0.0038(5) 0.0013(6)
C5 0.0147(7) 0.0130(8) 0.0136(6) 0.0014(5) 0.0023(5) 0.0019(6)
C6 0.0129(7) 0.0163(8) 0.0154(7) -0.0018(6) 0.0033(5) -0.0003(6)
C7 0.0137(7) 0.0158(8) 0.0133(7) 0.0016(5) 0.0027(5) -0.0019(6)
C8 0.0156(7) 0.0184(8) 0.0144(7) 0.0001(6) 0.0055(5) 0.0002(6)
C9 0.0198(8) 0.0303(10) 0.0127(7) 0.0036(6) 0.0032(6) 0.0038(7)
C10 0.0185(8) 0.0305(10) 0.0170(7) 0.0053(7) 0.0036(6) 0.0073(7)
C11 0.0187(8) 0.0233(9) 0.0181(7) 0.0015(7) 0.0067(6) 0.0037(7)
C12 0.0136(7) 0.0161(8) 0.0146(7) 0.0007(6) 0.0036(5) -0.0005(6)
C13 0.0142(7) 0.0213(9) 0.0145(7) -0.0012(6) 0.0044(6) 0.0003(6)
C14 0.0133(7) 0.0142(8) 0.0128(6) 0.0021(5) 0.0017(5) -0.0002(6)
C15 0.0173(7) 0.0155(8) 0.0130(6) 0.0016(6) 0.0016(5) -0.0033(6)
C16 0.0168(8) 0.0223(9) 0.0223(7) -0.0026(7) 0.0069(6) -0.0061(7)
C17 0.0305(10) 0.0551(15) 0.0203(8) 0.0111(9) 0.0043(7) 0.0236(10)
C18 0.0165(7) 0.0199(9) 0.0118(6) -0.0028(6) 0.0050(5) -0.0007(6)
C19 0.0200(8) 0.0194(9) 0.0189(7) -0.0012(6) 0.0086(6) -0.0023(7)
C20 0.0176(8) 0.0222(9) 0.0203(7) -0.0019(6) 0.0081(6) -0.0020(7)
C21 0.0246(8) 0.0248(9) 0.0147(7) -0.0020(6) 0.0080(6) 0.0036(7)
C22 0.0311(9) 0.0169(9) 0.0237(8) 0.0001(7) 0.0105(7) -0.0014(7)
C23 0.0211(8) 0.0194(9) 0.0235(8) -0.0040(6) 0.0085(6) -0.0054(7)
C24 0.0211(8) 0.0153(8) 0.0131(6) -0.0038(6) 0.0049(6) 0.0004(6)
C25 0.0249(8) 0.0191(8) 0.0146(7) 0.0004(6) 0.0041(6) 0.0038(7)
C26 0.0235(8) 0.0224(9) 0.0197(7) -0.0028(6) 0.0052(6) 0.0049(7)
C27 0.0250(8) 0.0167(8) 0.0232(8) -0.0057(7) 0.0109(6) 0.0002(7)
C28 0.0296(9) 0.0152(8) 0.0185(7) -0.0016(6) 0.0078(6) -0.0010(7)
C29 0.0236(8) 0.0146(8) 0.0157(7) -0.0010(6) 0.0032(6) 0.0035(6)
C30 0.0289(10) 0.0266(10) 0.0234(8) 0.0032(7) 0.0075(7) 0.0087(8)
C31 0.0316(10) 0.0261(11) 0.0429(11) -0.0060(8) 0.0224(8) -0.0028(8)
Cl1 0.0331(3) 0.0451(4) 0.0666(4) -0.0270(3) -0.0063(2) 0.0012(2)
Cl2 0.0258(2) 0.0278(2) 0.0317(2) -0.00128(18) 0.00726(17) -0.00589(19)
C32 0.0284(9) 0.0205(10) 0.0283(9) -0.0034(7) 0.0062(7) 0.0012(7)

loop_
_atom_type_symbol
_atom_type_description
_atom_type_scat_dispersion_real
_atom_type_scat_dispersion_imag
_atom_type_scat_source
C C 0.0033 0.0016 'International Tables Vol C Tables 4.2.6.8 and 6.1.1.4'
H H 0.0000 0.0000 'International Tables Vol C Tables 4.2.6.8 and 6.1.1.4'
N N 0.0061 0.0033 'International Tables Vol C Tables 4.2.6.8 and 6.1.1.4'
O O 0.0106 0.0060 'International Tables Vol C Tables 4.2.6.8 and 6.1.1.4'
S S 0.1246 0.1234 'International Tables Vol C Tables 4.2.6.8 and 6.1.1.4'
Cl Cl 0.1484 0.1585 'International Tables Vol C Tables 4.2.6.8 and 6.1.1.4'

loop_
_geom_angle_atom_site_label_1
_geom_angle_atom_site_label_2
_geom_angle_atom_site_label_3
_geom_angle
O1 S1 C18 106.64(8)
O1 S1 C1 105.54(7)
C18 S1 C1 100.21(7)
O2 S2 C24 105.32(7)
O2 S2 C8 105.32(8)
C24 S2 C8 101.00(7)
C7 N1 C15 109.14(12)
C7 N1 C6 113.56(13)
C15 N1 C6 109.48(11)
C14 N2 C15 109.53(12)
C14 N2 C13 112.26(13)
C15 N2 C13 109.33(12)
C2 C1 C14 121.72(13)
C2 C1 S1 118.80(11)
C14 C1 S1 118.55(12)
C1 C2 C3 119.89(14)
C4 C3 C2 118.02(14)
C4 C3 C16 121.42(13)
C2 C3 C16 120.49(14)
C5 C4 C3 122.35(13)
C14 C5 C4 118.84(14)
C14 C5 C6 120.47(14)
C4 C5 C6 120.52(13)
N1 C6 C5 114.29(12)
C12 C7 C8 118.69(14)
C12 C7 N1 121.46(13)
C8 C7 N1 119.56(14)
C9 C8 C7 120.86(15)
C9 C8 S2 118.58(12)
C7 C8 S2 119.46(12)
C8 C9 C10 120.70(14)
C9 C10 C11 118.52(15)
C9 C10 C17 121.58(15)
C11 C10 C17 119.85(16)
C12 C11 C10 120.97(15)
C7 C12 C11 120.16(14)
C7 C12 C13 120.46(14)
C11 C12 C13 119.18(14)
N2 C13 C12 114.57(13)
C5 C14 C1 118.96(14)
C5 C14 N2 121.30(13)
C1 C14 N2 119.69(13)
N1 C15 N2 112.20(13)
C23 C18 C19 120.91(16)
C23 C18 S1 122.42(13)
C19 C18 S1 116.65(13)
C18 C19 C20 119.18(17)
C21 C20 C19 120.83(16)
C20 C21 C22 118.85(17)
C20 C21 C30 119.99(16)
C22 C21 C30 121.15(18)
C23 C22 C21 121.05(18)
C22 C23 C18 119.16(16)
C25 C24 C29 120.20(15)
C25 C24 S2 118.66(13)
C29 C24 S2 120.79(13)
C24 C25 C26 119.91(16)
C27 C26 C25 120.22(16)
C26 C27 C28 119.37(16)
C26 C27 C31 120.99(17)
C28 C27 C31 119.63(17)
C29 C28 C27 120.43(16)
C28 C29 C24 119.86(16)
Cl1 C32 Cl2 111.65(10)

loop_
_geom_bond_atom_site_label_1
_geom_bond_atom_site_label_2
_geom_bond_distance
S1 O1 1.4982(12)
S1 C18 1.7849(17)
S1 C1 1.8010(14)
S2 O2 1.5034(12)
S2 C24 1.7860(17)
S2 C8 1.8025(17)
N1 C7 1.432(2)
N1 C15 1.4691(19)
N1 C6 1.485(2)
N2 C14 1.440(2)
N2 C15 1.472(2)
N2 C13 1.480(2)
C1 C2 1.379(2)
C1 C14 1.399(2)
C2 C3 1.402(2)
C3 C4 1.395(2)
C3 C16 1.507(2)
C4 C5 1.394(2)
C5 C14 1.394(2)
C5 C6 1.516(2)
C7 C12 1.390(2)
C7 C8 1.407(2)
C8 C9 1.382(2)
C9 C10 1.391(3)
C10 C11 1.402(2)
C10 C17 1.508(2)
C11 C12 1.394(2)
C12 C13 1.523(2)
C18 C23 1.388(2)
C18 C19 1.389(2)
C19 C20 1.393(2)
C20 C21 1.388(3)
C21 C22 1.398(2)
C21 C30 1.510(2)
C22 C23 1.384(3)
C24 C25 1.389(2)
C24 C29 1.394(2)
C25 C26 1.395(2)
C26 C27 1.392(3)
C27 C28 1.402(3)
C27 C31 1.515(2)
C28 C29 1.384(2)
Cl1 C32 1.7591(19)
Cl2 C32 1.7729(19)

loop_
_geom_torsion_atom_site_label_1
_geom_torsion_atom_site_label_2
_geom_torsion_atom_site_label_3
_geom_torsion_atom_site_label_4
_geom_torsion
O1 S1 C1 C2 -1.48(16)
C18 S1 C1 C2 109.14(14)
O1 S1 C1 C14 167.67(13)
C18 S1 C1 C14 -81.71(14)
C14 C1 C2 C3 -0.8(2)
S1 C1 C2 C3 168.02(13)
C1 C2 C3 C4 -2.8(2)
C1 C2 C3 C16 -179.98(16)
C2 C3 C4 C5 2.7(2)
C16 C3 C4 C5 179.86(15)
C3 C4 C5 C14 1.0(2)
C3 C4 C5 C6 -174.38(15)
C7 N1 C6 C5 84.99(16)
C15 N1 C6 C5 -37.26(18)
C14 C5 C6 N1 10.3(2)
C4 C5 C6 N1 -174.43(14)
C15 N1 C7 C12 28.2(2)
C6 N1 C7 C12 -94.27(17)
C15 N1 C7 C8 -145.52(14)
C6 N1 C7 C8 92.04(17)
C12 C7 C8 C9 2.3(2)
N1 C7 C8 C9 176.21(15)
C12 C7 C8 S2 -165.49(12)
N1 C7 C8 S2 8.4(2)
O2 S2 C8 C9 -7.10(15)
C24 S2 C8 C9 102.32(14)
O2 S2 C8 C7 161.01(12)
C24 S2 C8 C7 -89.58(13)
C7 C8 C9 C10 -0.2(3)
S2 C8 C9 C10 167.70(14)
C8 C9 C10 C11 -2.1(3)
C8 C9 C10 C17 -179.76(19)
C9 C10 C11 C12 2.4(3)
C17 C10 C11 C12 -179.93(18)
C8 C7 C12 C11 -2.1(2)
N1 C7 C12 C11 -175.82(15)
C8 C7 C12 C13 172.81(15)
N1 C7 C12 C13 -0.9(2)
C10 C11 C12 C7 -0.3(3)
C10 C11 C12 C13 -175.23(16)
C14 N2 C13 C12 88.52(16)
C15 N2 C13 C12 -33.24(17)
C7 C12 C13 N2 3.6(2)
C11 C12 C13 N2 178.51(14)
C4 C5 C14 C1 -4.5(2)
C6 C5 C14 C1 170.85(14)
C4 C5 C14 N2 178.02(14)
C6 C5 C14 N2 -6.6(2)
C2 C1 C14 C5 4.5(2)
S1 C1 C14 C5 -164.32(12)
C2 C1 C14 N2 -178.00(15)
S1 C1 C14 N2 13.2(2)
C15 N2 C14 C5 29.79(19)
C13 N2 C14 C5 -91.85(17)
C15 N2 C14 C1 -147.65(14)
C13 N2 C14 C1 90.70(16)
C7 N1 C15 N2 -60.81(16)
C6 N1 C15 N2 64.05(16)
C14 N2 C15 N1 -59.36(16)
C13 N2 C15 N1 64.03(15)
O1 S1 C18 C23 53.51(14)
C1 S1 C18 C23 -56.24(14)
O1 S1 C18 C19 -125.19(12)
C1 S1 C18 C19 125.06(12)
C23 C18 C19 C20 1.9(2)
S1 C18 C19 C20 -179.39(11)
C18 C19 C20 C21 -0.9(2)
C19 C20 C21 C22 -0.2(2)
C19 C20 C21 C30 -178.80(14)
C20 C21 C22 C23 0.2(2)
C30 C21 C22 C23 178.84(15)
C21 C22 C23 C18 0.8(2)
C19 C18 C23 C22 -1.8(2)
S1 C18 C23 C22 179.52(12)
O2 S2 C24 C25 -127.50(13)
C8 S2 C24 C25 123.09(13)
O2 S2 C24 C29 45.75(15)
C8 S2 C24 C29 -63.66(14)
C29 C24 C25 C26 0.3(2)
S2 C24 C25 C26 173.54(13)
C24 C25 C26 C27 -0.6(3)
C25 C26 C27 C28 0.3(2)
C25 C26 C27 C31 -179.15(16)
C26 C27 C28 C29 0.4(2)
C31 C27 C28 C29 179.88(17)
C27 C28 C29 C24 -0.8(2)
C25 C24 C29 C28 0.5(2)
S2 C24 C29 C28 -172.67(13)
